data_1536521
loop_
_publ_author_name
'Peacock, M.A.'
'Henry, W.G.'

_publ_section_title
;
 The crystal structure of cobaltite Co As S, gersdorffite Ni As S, and
 ullmannite Ni Sb S
;
_journal_name_full 'University of Toronto Studies, Geological Series'
_journal_page_first 71
_journal_page_last 80
_journal_volume 52
_journal_year 1948
_chemical_formula_sum 'Ni S Sb'
_chemical_name_systematic 'Ni Sb S'
_space_group_IT_number 198
_symmetry_space_group_name_Hall 'P 2ac 2ab 3'
_symmetry_space_group_name_H-M 'P 21 3'
_cell_angle_alpha 90
_cell_angle_beta 90
_cell_angle_gamma 90
_cell_formula_units_Z 4
_cell_length_a 5.908
_cell_length_b 5.908
_cell_length_c 5.908
_cell_volume 206.216
_citation_journal_id_ASTM UTSGAL
_cod_data_source_file Peacock_UTSGAL_1948_726.cif
_cod_data_source_block Ni1S1Sb1
_cod_original_cell_volume 206.2156
_cod_original_formula_sum 'Ni1 S1 Sb1'
_cod_database_code 1536521

loop_
_symmetry_equiv_pos_as_xyz
x,y,z
-x+1/2,-y,z+1/2
x+1/2,-y+1/2,-z
-x,y+1/2,-z+1/2
z,x,y
-z+1/2,-x,y+1/2
z+1/2,-x+1/2,-y
-z,x+1/2,-y+1/2
y,z,x
y+1/2,-z+1/2,-x
-y,z+1/2,-x+1/2
-y+1/2,-z,x+1/2

loop_
_atom_site_label
_atom_site_type_symbol
_atom_site_fract_x
_atom_site_fract_y
_atom_site_fract_z
_atom_site_occupancy
_atom_site_U_iso_or_equiv
Sb1 Sb 0.385 0.385 0.385 1 0.0
S1 S 0.615 0.615 0.615 1 0.0
Ni1 Ni 0 0 0 1 0.0
